data_1512397
loop_
_publ_author_name
'Luciano Canovesea'
'Fabiano Visentina'
'Carlo Levia'
'Claudio Santoa'
'Valerio Bertolasib'

_publ_section_title
;
 The interaction between heteroditopic pyridine-nitrogen NHC with novel
 sulfur NHC ligands in palladium(0) derivatives: Synthesis and structural
 characterization of a bis-carbene palladium(0) olefin complex and
 formation in solution of an alkene-alkyne mixed intermediate as a
 consequence of the ligands hemilability
;
_journal_name_full
;
Inorganica Chimica Acta
;
_journal_page_first 105
_journal_page_last 118
_journal_paper_doi 10.1016/j.ica.2012.04.018
_journal_volume 390
_journal_year 2012
_chemical_formula_moiety 'C23 H22 N2 O3 Pd S'
_chemical_formula_sum 'C23 H22 N2 O3 Pd S'
_chemical_formula_weight 512.89
_chemical_name_systematic
;
 ?
;
_space_group_IT_number 33
_symmetry_cell_setting orthorhombic
_symmetry_space_group_name_Hall 'P 2c -2n'
_symmetry_space_group_name_H-M 'P n a 21'
_atom_sites_solution_hydrogens geom
_atom_sites_solution_primary direct
_atom_sites_solution_secondary difmap
_audit_creation_method SHELXL-97
_cell_angle_alpha 90.00
_cell_angle_beta 90.00
_cell_angle_gamma 90.00
_cell_formula_units_Z 4
_cell_length_a 16.2065(3)
_cell_length_b 9.4982(2)
_cell_length_c 14.2443(2)
_cell_measurement_reflns_used 20347
_cell_measurement_temperature 295
_cell_measurement_theta_max 30.00
_cell_measurement_theta_min 3.60
_cell_volume 2192.66(7)
_computing_cell_refinement 'Denzo SMN (Otwinowski & Minor, 1997)'
_computing_data_collection 'COLLECT (Nonius, 1997)'
_computing_data_reduction 'Denzo SMN (Otwinowski & Minor, 1997)'
_computing_molecular_graphics 'ORTEPIII (Burnett & Johnson, 1996)'
_computing_publication_material 'SHELXL-97 (Sheldrick, 1997), PARST (Nardelli, 1995)'
_computing_structure_refinement 'SHELXL-97 (Sheldrick, 1997)'
_computing_structure_solution 'SIR97 (Altomare et al., 1999)'
_diffrn_ambient_temperature 295
_diffrn_measured_fraction_theta_full 0.997
_diffrn_measured_fraction_theta_max 0.997
_diffrn_measurement_device_type 'Nonius Kappa CCD'
_diffrn_measurement_method '\f scans and \w scans'
_diffrn_radiation_monochromator graphite
_diffrn_radiation_source 'fine-focus sealed tube'
_diffrn_radiation_type MoK\a
_diffrn_radiation_wavelength 0.71073
_diffrn_reflns_av_R_equivalents 0.0364
_diffrn_reflns_av_sigmaI/netI 0.0387
_diffrn_reflns_limit_h_max 18
_diffrn_reflns_limit_h_min -22
_diffrn_reflns_limit_k_max 13
_diffrn_reflns_limit_k_min -13
_diffrn_reflns_limit_l_max 20
_diffrn_reflns_limit_l_min -19
_diffrn_reflns_number 20347
_diffrn_reflns_theta_full 30.03
_diffrn_reflns_theta_max 30.03
_diffrn_reflns_theta_min 3.60
_exptl_absorpt_coefficient_mu 0.968
_exptl_absorpt_correction_T_max 0.745
_exptl_absorpt_correction_T_min 0.695
_exptl_absorpt_correction_type empirical
_exptl_absorpt_process_details 'SORTAV (R.H. Blessing, Acta Crystallogr., 1995, A51, 33)'
_exptl_crystal_colour yellow
_exptl_crystal_density_diffrn 1.554
_exptl_crystal_density_method 'not measured'
_exptl_crystal_description block
_exptl_crystal_F_000 1040
_exptl_crystal_size_max 0.38
_exptl_crystal_size_mid 0.33
_exptl_crystal_size_min 0.31
_refine_diff_density_max 0.659
_refine_diff_density_min -0.656
_refine_diff_density_rms 0.076
_refine_ls_abs_structure_details 'Flack H D (1983), Acta Cryst. A39, 876-881'
_refine_ls_abs_structure_Flack -0.05(2)
_refine_ls_extinction_method none
_refine_ls_goodness_of_fit_ref 1.023
_refine_ls_hydrogen_treatment mixed
_refine_ls_matrix_type full
_refine_ls_number_parameters 282
_refine_ls_number_reflns 6173
_refine_ls_number_restraints 1
_refine_ls_restrained_S_all 1.023
_refine_ls_R_factor_all 0.0413
_refine_ls_R_factor_gt 0.0285
_refine_ls_shift/su_max 0.001
_refine_ls_shift/su_mean 0.000
_refine_ls_structure_factor_coef Fsqd
_refine_ls_weighting_details 'calc w=1/[\s^2^(Fo^2^)+(0.0375P)^2^+0.0000P] where P=(Fo^2^+2Fc^2^)/3'
_refine_ls_weighting_scheme calc
_refine_ls_wR_factor_gt 0.0637
_refine_ls_wR_factor_ref 0.0677
_reflns_number_gt 5098
_reflns_number_total 6173
_reflns_threshold_expression I>2sigma(I)
_cod_data_source_file ICA-2012-390-105-118-1.cif
_cod_data_source_block (1)
_cod_original_sg_symbol_H-M 'P na21'
_cod_database_code 1512397

loop_
_symmetry_equiv_pos_as_xyz
'x, y, z'
'-x, -y, z+1/2'
'-x+1/2, y+1/2, z+1/2'
'x+1/2, -y+1/2, z'

loop_
_atom_site_label
_atom_site_type_symbol
_atom_site_fract_x
_atom_site_fract_y
_atom_site_fract_z
_atom_site_U_iso_or_equiv
_atom_site_adp_type
_atom_site_occupancy
_atom_site_symmetry_multiplicity
_atom_site_calc_flag
_atom_site_refinement_flags
Pd1 Pd 0.936486(9) 0.865002(14) 0.995001(19) 0.03639(6) Uani 1 1 d .
C1 C 0.94108(16) 0.9380(3) 1.13107(19) 0.0422(6) Uani 1 1 d .
C2 C 1.02391(18) 0.9324(3) 1.09672(19) 0.0470(6) Uani 1 1 d .
C3 C 1.04643(19) 1.0737(3) 1.0682(2) 0.0518(7) Uani 1 1 d .
C4 C 0.91488(19) 1.0837(3) 1.12335(17) 0.0458(6) Uani 1 1 d .
O1 O 1.10879(17) 1.1240(2) 1.0381(2) 0.0811(8) Uani 1 1 d .
O2 O 0.97761(14) 1.16214(18) 1.08159(15) 0.0537(5) Uani 1 1 d .
O3 O 0.85290(16) 1.1432(2) 1.14694(17) 0.0672(6) Uani 1 1 d .
C5 C 0.82416(16) 0.7971(3) 0.94879(16) 0.0398(5) Uani 1 1 d .
N1 N 0.81201(13) 0.7754(2) 0.85549(15) 0.0454(5) Uani 1 1 d .
C6 C 0.73793(19) 0.7107(4) 0.8386(3) 0.0641(8) Uani 1 1 d .
H6 H 0.7164 0.6867 0.7802 0.077 Uiso 1 1 calc R
C7 C 0.7024(2) 0.6887(4) 0.9221(2) 0.0618(8) Uani 1 1 d .
H7 H 0.6518 0.6455 0.9329 0.074 Uiso 1 1 calc R
N2 N 0.75564(11) 0.74262(19) 0.98942(19) 0.0445(4) Uani 1 1 d .
C8 C 0.74301(15) 0.7351(3) 1.08923(19) 0.0429(5) Uani 1 1 d .
C9 C 0.70652(17) 0.8492(3) 1.1354(2) 0.0452(6) Uani 1 1 d .
C10 C 0.6976(2) 0.8393(3) 1.2323(2) 0.0539(7) Uani 1 1 d .
H10 H 0.6732 0.9138 1.2643 0.065 Uiso 1 1 calc R
C11 C 0.7235(2) 0.7237(3) 1.2831(2) 0.0589(7) Uani 1 1 d .
C12 C 0.75975(19) 0.6129(3) 1.2335(2) 0.0535(7) Uani 1 1 d .
H12 H 0.7781 0.5346 1.2666 0.064 Uiso 1 1 calc R
C13 C 0.76935(17) 0.6151(3) 1.1368(2) 0.0459(6) Uani 1 1 d .
C14 C 0.6789(2) 0.9783(3) 1.0826(2) 0.0661(8) Uani 1 1 d .
H14A H 0.6416 1.0317 1.1210 0.099 Uiso 1 1 calc R
H14B H 0.6515 0.9505 1.0258 0.099 Uiso 1 1 calc R
H14C H 0.7260 1.0351 1.0674 0.099 Uiso 1 1 calc R
C15 C 0.7136(3) 0.7165(5) 1.3886(2) 0.0902(13) Uani 1 1 d .
H15A H 0.7631 0.7496 1.4183 0.135 Uiso 1 1 calc R
H15B H 0.7033 0.6209 1.4071 0.135 Uiso 1 1 calc R
H15C H 0.6680 0.7746 1.4074 0.135 Uiso 1 1 calc R
C16 C 0.8062(2) 0.4913(3) 1.0857(3) 0.0671(8) Uani 1 1 d .
H16A H 0.7630 0.4377 1.0566 0.101 Uiso 1 1 calc R
H16B H 0.8355 0.4329 1.1294 0.101 Uiso 1 1 calc R
H16C H 0.8436 0.5246 1.0384 0.101 Uiso 1 1 calc R
C17 C 0.8730(2) 0.8198(3) 0.78652(19) 0.0528(7) Uani 1 1 d .
H17A H 0.8613 0.9154 0.7667 0.063 Uiso 1 1 calc R
H17B H 0.8697 0.7593 0.7318 0.063 Uiso 1 1 calc R
S1 S 0.97638(4) 0.81134(6) 0.83556(5) 0.04438(14) Uani 1 1 d .
C18 C 0.99446(16) 0.6258(2) 0.8306(2) 0.0401(5) Uani 1 1 d .
C19 C 1.00827(18) 0.5614(3) 0.7461(2) 0.0494(7) Uani 1 1 d .
H19 H 1.0077 0.6139 0.6910 0.059 Uiso 1 1 calc R
C20 C 1.0231(2) 0.4185(3) 0.7429(3) 0.0623(9) Uani 1 1 d .
H20 H 1.0321 0.3745 0.6854 0.075 Uiso 1 1 calc R
C21 C 1.0245(2) 0.3410(3) 0.8243(3) 0.0669(9) Uani 1 1 d .
H21 H 1.0343 0.2446 0.8215 0.080 Uiso 1 1 calc R
C22 C 1.0119(3) 0.4037(4) 0.9090(3) 0.0760(11) Uani 1 1 d .
H22 H 1.0136 0.3508 0.9639 0.091 Uiso 1 1 calc R
C23 C 0.9963(2) 0.5487(3) 0.9126(2) 0.0588(7) Uani 1 1 d .
H23 H 0.9872 0.5928 0.9700 0.071 Uiso 1 1 calc R
H1 H 0.9254(19) 0.880(3) 1.179(3) 0.046(9) Uiso 1 1 d .
H2 H 1.064(2) 0.868(4) 1.107(4) 0.085(16) Uiso 1 1 d .

loop_
_atom_site_aniso_label
_atom_site_aniso_U_11
_atom_site_aniso_U_22
_atom_site_aniso_U_33
_atom_site_aniso_U_23
_atom_site_aniso_U_13
_atom_site_aniso_U_12
Pd1 0.03735(9) 0.03470(8) 0.03711(9) -0.00487(10) 0.00309(10) -0.00017(6)
C1 0.0527(16) 0.0394(13) 0.0345(12) 0.0042(10) 0.0007(11) 0.0012(10)
C2 0.0479(16) 0.0439(13) 0.0494(14) -0.0032(12) -0.0086(12) 0.0037(11)
C3 0.0531(17) 0.0515(16) 0.0507(15) -0.0023(14) -0.0064(13) -0.0046(13)
C4 0.0591(16) 0.0464(13) 0.0319(12) -0.0078(11) 0.0034(11) 0.0058(12)
O1 0.0563(15) 0.0810(16) 0.106(2) 0.0079(13) 0.0022(13) -0.0218(12)
O2 0.0680(14) 0.0384(9) 0.0547(12) 0.0000(9) 0.0019(10) -0.0024(9)
O3 0.0766(16) 0.0655(13) 0.0595(13) -0.0114(10) 0.0139(13) 0.0243(10)
C5 0.0412(13) 0.0411(12) 0.0372(12) -0.0060(10) 0.0005(10) 0.0021(9)
N1 0.0436(12) 0.0561(12) 0.0364(11) -0.0039(9) -0.0011(9) 0.0043(9)
C6 0.0504(17) 0.091(2) 0.0508(16) -0.0128(18) -0.0137(15) -0.0025(15)
C7 0.0459(17) 0.089(2) 0.0505(16) -0.0076(17) -0.0082(14) -0.0112(15)
N2 0.0366(9) 0.0542(10) 0.0429(10) -0.0052(13) -0.0042(11) -0.0041(7)
C8 0.0342(13) 0.0531(13) 0.0414(13) -0.0034(11) 0.0009(11) -0.0098(11)
C9 0.0419(15) 0.0465(13) 0.0471(15) -0.0007(11) 0.0021(12) -0.0024(10)
C10 0.0572(17) 0.0553(16) 0.0493(16) -0.0072(12) 0.0139(14) -0.0018(12)
C11 0.0606(19) 0.0715(18) 0.0445(15) -0.0008(14) 0.0034(14) -0.0100(15)
C12 0.0538(17) 0.0515(15) 0.0552(16) 0.0103(12) -0.0044(14) -0.0077(12)
C13 0.0349(13) 0.0456(13) 0.0572(16) -0.0074(12) -0.0001(12) -0.0053(10)
C14 0.071(2) 0.0607(17) 0.0668(18) 0.0041(15) 0.0076(17) 0.0145(15)
C15 0.113(3) 0.111(3) 0.0465(18) 0.0035(19) 0.012(2) 0.004(3)
C16 0.069(2) 0.0511(15) 0.081(2) -0.0150(16) -0.0026(18) 0.0054(14)
C17 0.0594(18) 0.0617(15) 0.0372(13) 0.0049(12) 0.0064(12) 0.0138(13)
S1 0.0502(4) 0.0401(3) 0.0429(3) -0.0031(3) 0.0105(3) 0.0011(3)
C18 0.0405(13) 0.0373(11) 0.0426(13) -0.0005(11) 0.0047(12) 0.0024(8)
C19 0.0582(18) 0.0441(13) 0.0461(15) -0.0020(12) 0.0060(13) 0.0022(12)
C20 0.077(2) 0.0437(15) 0.066(2) -0.0080(15) 0.0148(18) 0.0058(15)
C21 0.078(2) 0.0455(15) 0.077(2) -0.0006(16) 0.014(2) 0.0096(14)
C22 0.114(3) 0.0533(18) 0.0610(19) 0.0157(16) 0.005(2) 0.0163(19)
C23 0.080(2) 0.0531(16) 0.0439(14) -0.0020(12) 0.0067(15) 0.0087(14)

loop_
_atom_type_symbol
_atom_type_description
_atom_type_scat_dispersion_real
_atom_type_scat_dispersion_imag
_atom_type_scat_source
Pd Pd -0.9988 1.0072 'International Tables Vol C Tables 4.2.6.8 and 6.1.1.4'
C C 0.0033 0.0016 'International Tables Vol C Tables 4.2.6.8 and 6.1.1.4'
H H 0.0000 0.0000 'International Tables Vol C Tables 4.2.6.8 and 6.1.1.4'
N N 0.0061 0.0033 'International Tables Vol C Tables 4.2.6.8 and 6.1.1.4'
O O 0.0106 0.0060 'International Tables Vol C Tables 4.2.6.8 and 6.1.1.4'
S S 0.1246 0.1234 'International Tables Vol C Tables 4.2.6.8 and 6.1.1.4'

loop_
_geom_angle_atom_site_label_1
_geom_angle_atom_site_label_2
_geom_angle_atom_site_label_3
_geom_angle
C5 Pd1 C1 116.24(10)
C5 Pd1 C2 155.50(11)
C1 Pd1 C2 39.92(11)
C5 Pd1 S1 82.46(7)
C1 Pd1 S1 161.08(8)
C2 Pd1 S1 121.74(8)
C2 C1 C4 106.5(2)
C2 C1 Pd1 72.50(15)
C4 C1 Pd1 103.83(17)
C2 C1 H1 119.6(19)
C4 C1 H1 123.2(18)
Pd1 C1 H1 119.6(19)
C1 C2 C3 107.3(2)
C1 C2 Pd1 67.58(15)
C3 C2 Pd1 104.84(18)
C1 C2 H2 130(3)
C3 C2 H2 120(3)
Pd1 C2 H2 113(3)
O1 C3 O2 118.6(3)
O1 C3 C2 133.1(3)
O2 C3 C2 108.4(2)
O3 C4 O2 118.6(2)
O3 C4 C1 132.2(3)
O2 C4 C1 109.2(2)
C4 O2 C3 108.4(2)
N2 C5 N1 104.0(2)
N2 C5 Pd1 135.57(19)
N1 C5 Pd1 119.51(18)
C5 N1 C6 111.5(2)
C5 N1 C17 121.2(2)
C6 N1 C17 127.3(3)
C7 C6 N1 106.9(3)
C7 C6 H6 126.6
N1 C6 H6 126.6
C6 C7 N2 106.8(3)
C6 C7 H7 126.6
N2 C7 H7 126.6
C5 N2 C7 110.8(3)
C5 N2 C8 123.9(2)
C7 N2 C8 125.2(2)
C13 C8 C9 122.3(3)
C13 C8 N2 118.6(2)
C9 C8 N2 119.1(2)
C10 C9 C8 117.3(3)
C10 C9 C14 121.3(3)
C8 C9 C14 121.5(3)
C11 C10 C9 122.8(3)
C11 C10 H10 118.6
C9 C10 H10 118.6
C10 C11 C12 117.6(3)
C10 C11 C15 121.5(3)
C12 C11 C15 120.9(3)
C13 C12 C11 122.6(3)
C13 C12 H12 118.7
C11 C12 H12 118.7
C12 C13 C8 117.5(2)
C12 C13 C16 120.9(3)
C8 C13 C16 121.6(3)
C9 C14 H14A 109.5
C9 C14 H14B 109.5
H14A C14 H14B 109.5
C9 C14 H14C 109.5
H14A C14 H14C 109.5
H14B C14 H14C 109.5
C11 C15 H15A 109.5
C11 C15 H15B 109.5
H15A C15 H15B 109.5
C11 C15 H15C 109.5
H15A C15 H15C 109.5
H15B C15 H15C 109.5
C13 C16 H16A 109.5
C13 C16 H16B 109.5
H16A C16 H16B 109.5
C13 C16 H16C 109.5
H16A C16 H16C 109.5
H16B C16 H16C 109.5
N1 C17 S1 110.73(18)
N1 C17 H17A 109.5
S1 C17 H17A 109.5
N1 C17 H17B 109.5
S1 C17 H17B 109.5
H17A C17 H17B 108.1
C18 S1 C17 100.32(14)
C18 S1 Pd1 106.79(9)
C17 S1 Pd1 96.05(9)
C19 C18 C23 120.3(2)
C19 C18 S1 120.1(2)
C23 C18 S1 119.5(2)
C18 C19 C20 119.9(3)
C18 C19 H19 120.1
C20 C19 H19 120.1
C21 C20 C19 120.1(3)
C21 C20 H20 119.9
C19 C20 H20 119.9
C22 C21 C20 120.7(3)
C22 C21 H21 119.6
C20 C21 H21 119.6
C21 C22 C23 119.4(3)
C21 C22 H22 120.3
C23 C22 H22 120.3
C18 C23 C22 119.6(3)
C18 C23 H23 120.2
C22 C23 H23 120.2

loop_
_geom_bond_atom_site_label_1
_geom_bond_atom_site_label_2
_geom_bond_distance
Pd1 C5 2.040(3)
Pd1 C1 2.060(3)
Pd1 C2 2.125(3)
Pd1 S1 2.4157(7)
C1 C2 1.430(4)
C1 C4 1.452(4)
C1 H1 0.92(4)
C2 C3 1.449(4)
C2 H2 0.90(4)
C3 O1 1.198(4)
C3 O2 1.409(4)
C4 O3 1.200(3)
C4 O2 1.394(4)
C5 N2 1.355(3)
C5 N1 1.359(3)
N1 C6 1.370(4)
N1 C17 1.456(4)
C6 C7 1.338(5)
C6 H6 0.9300
C7 N2 1.388(4)
C7 H7 0.9300
N2 C8 1.438(4)
C8 C13 1.393(4)
C8 C9 1.399(4)
C9 C10 1.392(4)
C9 C14 1.507(4)
C10 C11 1.380(4)
C10 H10 0.9300
C11 C12 1.397(4)
C11 C15 1.514(4)
C12 C13 1.386(4)
C12 H12 0.9300
C13 C16 1.507(4)
C14 H14A 0.9600
C14 H14B 0.9600
C14 H14C 0.9600
C15 H15A 0.9600
C15 H15B 0.9600
C15 H15C 0.9600
C16 H16A 0.9600
C16 H16B 0.9600
C16 H16C 0.9600
C17 S1 1.817(3)
C17 H17A 0.9700
C17 H17B 0.9700
S1 C18 1.788(2)
C18 C19 1.368(4)
C18 C23 1.379(4)
C19 C20 1.379(4)
C19 H19 0.9300
C20 C21 1.374(5)
C20 H20 0.9300
C21 C22 1.361(5)
C21 H21 0.9300
C22 C23 1.402(4)
C22 H22 0.9300
C23 H23 0.9300
